data_4504789
loop_
_publ_author_name
'Demadis, Konstantinos D.'
'Katarachia, Stella D.'
'Raptis, Raphael G.'
'Zhao, Hong'
'Baran, Peter'

_publ_section_title
;
 Alkaline Earth Metal Organotriphosphonates:&#x2009;
 Inorganic&#x2212;Organic Polymeric Hybrids from Dication&#x2212;Dianion
 Association
;
_journal_issue 4
_journal_name_full 'Crystal Growth &amp; Design'
_journal_page_first 836
_journal_paper_doi 10.1021/cg0506368
_journal_volume 6
_journal_year 2006
_chemical_formula_sum 'C3 H10 N O9 P3 Sr'
_chemical_formula_weight 384.65
_chemical_name_systematic
; 
 ? 
;
_space_group_IT_number 14
_symmetry_cell_setting monoclinic
_symmetry_space_group_name_Hall '-P 2yn'
_symmetry_space_group_name_H-M 'P 1 21/n 1'
_atom_sites_solution_hydrogens geom
_atom_sites_solution_primary direct
_atom_sites_solution_secondary difmap
_audit_creation_method SHELXL-97
_cell_angle_alpha 90.00
_cell_angle_beta 105.765(9)
_cell_angle_gamma 90.00
_cell_formula_units_Z 4
_cell_length_a 8.0693(16)
_cell_length_b 13.850(3)
_cell_length_c 9.985(3)
_cell_measurement_temperature 293(2)
_cell_volume 1073.9(5)
_computing_cell_refinement 'Bruker SMART'
_computing_data_collection 'Bruker SMART'
_computing_data_reduction 'Bruker SHELXTL'
_computing_molecular_graphics 'Bruker SHELXTL'
_computing_publication_material 'Bruker SHELXTL'
_computing_structure_refinement 'SHELXL-97 (Sheldrick, 1997)'
_computing_structure_solution 'SHELXS-97 (Sheldrick, 1990)'
_diffrn_ambient_temperature 293(2)
_diffrn_measured_fraction_theta_full 0.911
_diffrn_measured_fraction_theta_max 0.911
_diffrn_measurement_device_type 'CCD area detector'
_diffrn_measurement_method 'phi and omega scans'
_diffrn_radiation_monochromator graphite
_diffrn_radiation_source 'fine-focus sealed tube'
_diffrn_radiation_type MoK\a
_diffrn_radiation_wavelength 0.71073
_diffrn_reflns_av_R_equivalents 0.0231
_diffrn_reflns_av_sigmaI/netI 0.0196
_diffrn_reflns_limit_h_max 8
_diffrn_reflns_limit_h_min -10
_diffrn_reflns_limit_k_max 18
_diffrn_reflns_limit_k_min -17
_diffrn_reflns_limit_l_max 13
_diffrn_reflns_limit_l_min -12
_diffrn_reflns_number 6738
_diffrn_reflns_theta_full 28.07
_diffrn_reflns_theta_max 28.07
_diffrn_reflns_theta_min 2.58
_exptl_absorpt_coefficient_mu 5.506
_exptl_absorpt_correction_type none
_exptl_crystal_colour COLORLESS
_exptl_crystal_density_diffrn 2.379
_exptl_crystal_density_method 'not measured'
_exptl_crystal_description POLYHEDRON
_exptl_crystal_F_000 760
_exptl_crystal_size_max 0.17
_exptl_crystal_size_mid 0.15
_exptl_crystal_size_min 0.06
_refine_diff_density_max 0.457
_refine_diff_density_min -0.772
_refine_diff_density_rms 0.142
_refine_ls_extinction_method none
_refine_ls_goodness_of_fit_ref 1.075
_refine_ls_hydrogen_treatment mixed
_refine_ls_matrix_type full
_refine_ls_number_parameters 170
_refine_ls_number_reflns 2382
_refine_ls_number_restraints 0
_refine_ls_restrained_S_all 1.075
_refine_ls_R_factor_all 0.0254
_refine_ls_R_factor_gt 0.0230
_refine_ls_shift/su_max 0.003
_refine_ls_shift/su_mean 0.000
_refine_ls_structure_factor_coef Fsqd
_refine_ls_weighting_details 'calc w=1/[\s^2^(Fo^2^)+(0.0414P)^2^+0.3212P] where P=(Fo^2^+2Fc^2^)/3'
_refine_ls_weighting_scheme calc
_refine_ls_wR_factor_gt 0.0617
_refine_ls_wR_factor_ref 0.0626
_reflns_number_gt 2207
_reflns_number_total 2382
_reflns_threshold_expression >2sigma(I)
_cod_data_source_file cg0506368rom20051130_020009.cif
_cod_data_source_block rgr127
_cod_depositor_comments
;
The following automatic conversions were performed:

'_symmetry_cell_setting' value 'Monoclinic' changed to 'monoclinic'
according to /home/saulius/struct/CIF-dictionaries/cif_core.dic
dictionary named 'cif_core.dic' version 2.4.1 from 2010-06-29.

Automatic conversion script
Id: cif_fix_values 1715 2011-07-08 13:25:40Z adriana 
;
_cod_original_cell_volume 1074.0(4)
_cod_original_sg_symbol_H-M P2(1)/n
_cod_database_code 4504789

loop_
_symmetry_equiv_pos_as_xyz
'x, y, z'
'-x+1/2, y+1/2, -z+1/2'
'-x, -y, -z'
'x-1/2, -y-1/2, z-1/2'

loop_
_atom_site_label
_atom_site_type_symbol
_atom_site_fract_x
_atom_site_fract_y
_atom_site_fract_z
_atom_site_U_iso_or_equiv
_atom_site_adp_type
_atom_site_occupancy
_atom_site_symmetry_multiplicity
_atom_site_calc_flag
_atom_site_refinement_flags
Sr1 Sr 0.01515(2) 1.150717(14) 0.578898(19) 0.01327(8) Uani 1 1 d .
P1 P 0.45663(7) 1.13999(4) 0.81922(6) 0.01348(13) Uani 1 1 d .
P2 P 0.97453(7) 0.95628(4) 0.75671(5) 0.01352(13) Uani 1 1 d .
P3 P 0.45867(7) 0.82521(4) 0.61755(5) 0.01403(12) Uani 1 1 d .
O1 O 0.5075(2) 1.23704(11) 0.88174(17) 0.0216(3) Uani 1 1 d .
O2 O 0.3732(2) 1.07563(13) 0.91333(17) 0.0214(3) Uani 1 1 d .
O3 O 0.3428(2) 1.14173(11) 0.67227(16) 0.0177(3) Uani 1 1 d .
O4 O 0.9095(2) 0.95974(11) 0.60106(16) 0.0192(3) Uani 1 1 d .
O5 O 1.1157(2) 0.87729(14) 0.8103(2) 0.0241(4) Uani 1 1 d .
O6 O 1.0489(2) 1.05135(11) 0.81894(16) 0.0187(3) Uani 1 1 d .
O7 O 0.4527(2) 0.78200(13) 0.75264(17) 0.0252(4) Uani 1 1 d .
O8 O 0.2990(2) 0.83337(12) 0.50007(18) 0.0230(4) Uani 1 1 d .
O9 O 0.6034(2) 0.77072(14) 0.5681(2) 0.0255(4) Uani 1 1 d .
N1 N 0.6388(2) 0.96836(13) 0.80177(18) 0.0129(3) Uani 1 1 d .
C1 C 0.6580(3) 1.07548(15) 0.8312(2) 0.0162(4) Uani 1 1 d .
H1B H 0.7134 1.1045 0.7662 0.019 Uiso 1 1 calc R
H1C H 0.7337 1.0845 0.9241 0.019 Uiso 1 1 calc R
C2 C 0.8094(3) 0.91590(15) 0.8381(2) 0.0140(4) Uani 1 1 d .
H2A H 0.7864 0.8483 0.8150 0.017 Uiso 1 1 calc R
H2B H 0.8575 0.9197 0.9381 0.017 Uiso 1 1 calc R
C3 C 0.5343(3) 0.94924(16) 0.6543(2) 0.0164(4) Uani 1 1 d .
H3A H 0.6036 0.9660 0.5922 0.020 Uiso 1 1 calc R
H3B H 0.4350 0.9917 0.6331 0.020 Uiso 1 1 calc R
H1 H 0.588(3) 0.9428(18) 0.862(3) 0.013(6) Uiso 1 1 d .
H3 H 0.626(6) 0.796(3) 0.514(4) 0.074(16) Uiso 1 1 d .
H2 H 1.103(5) 0.841(2) 0.768(4) 0.029(10) Uiso 1 1 d .
H4 H 0.270(5) 1.074(3) 0.877(4) 0.059(11) Uiso 1 1 d .

loop_
_atom_site_aniso_label
_atom_site_aniso_U_11
_atom_site_aniso_U_22
_atom_site_aniso_U_33
_atom_site_aniso_U_23
_atom_site_aniso_U_13
_atom_site_aniso_U_12
Sr1 0.01218(12) 0.01475(12) 0.01198(11) -0.00017(7) 0.00177(8) 0.00081(7)
P1 0.0117(3) 0.0143(3) 0.0144(3) -0.0011(2) 0.0036(2) 0.00044(19)
P2 0.0128(3) 0.0142(3) 0.0140(2) -0.0003(2) 0.0045(2) 0.0003(2)
P3 0.0122(3) 0.0144(3) 0.0144(2) 0.0005(2) 0.0017(2) -0.0004(2)
O1 0.0221(8) 0.0166(8) 0.0254(8) -0.0071(7) 0.0052(7) -0.0002(6)
O2 0.0141(8) 0.0310(9) 0.0184(7) 0.0071(7) 0.0029(6) -0.0025(7)
O3 0.0136(8) 0.0231(8) 0.0154(8) 0.0006(6) 0.0022(6) 0.0023(6)
O4 0.0248(8) 0.0206(8) 0.0135(7) -0.0004(6) 0.0074(6) 0.0009(6)
O5 0.0232(9) 0.0216(9) 0.0264(9) -0.0007(8) 0.0050(7) 0.0084(7)
O6 0.0161(8) 0.0181(8) 0.0217(8) -0.0028(6) 0.0046(6) -0.0031(6)
O7 0.0316(9) 0.0235(9) 0.0209(8) 0.0062(7) 0.0079(7) -0.0022(7)
O8 0.0137(8) 0.0272(9) 0.0235(8) -0.0012(7) -0.0029(7) -0.0016(6)
O9 0.0222(9) 0.0255(9) 0.0298(10) -0.0019(8) 0.0091(8) 0.0061(7)
N1 0.0125(8) 0.0134(8) 0.0127(8) 0.0007(7) 0.0031(7) -0.0006(7)
C1 0.0142(10) 0.0139(10) 0.0199(10) -0.0028(8) 0.0037(8) -0.0010(8)
C2 0.0131(10) 0.0144(10) 0.0143(9) 0.0034(8) 0.0030(8) 0.0021(8)
C3 0.0172(11) 0.0167(10) 0.0132(9) 0.0011(8) 0.0005(8) -0.0006(8)

loop_
_atom_type_symbol
_atom_type_description
_atom_type_scat_dispersion_real
_atom_type_scat_dispersion_imag
_atom_type_scat_source
Sr Sr -1.5307 3.2498 'International Tables Vol C Tables 4.2.6.8 and 6.1.1.4'
P P 0.1023 0.0942 'International Tables Vol C Tables 4.2.6.8 and 6.1.1.4'
O O 0.0106 0.0060 'International Tables Vol C Tables 4.2.6.8 and 6.1.1.4'
N N 0.0061 0.0033 'International Tables Vol C Tables 4.2.6.8 and 6.1.1.4'
C C 0.0033 0.0016 'International Tables Vol C Tables 4.2.6.8 and 6.1.1.4'
H H 0.0000 0.0000 'International Tables Vol C Tables 4.2.6.8 and 6.1.1.4'

loop_
_geom_angle_atom_site_label_1
_geom_angle_atom_site_label_2
_geom_angle_atom_site_label_3
_geom_angle
_geom_angle_site_symmetry_1
_geom_angle_site_symmetry_3
O7 Sr1 O8 93.53(6) 2_556 3_576
O7 Sr1 O1 93.14(6) 2_556 4_585
O8 Sr1 O1 83.59(6) 3_576 4_585
O7 Sr1 O4 158.25(6) 2_556 3_676
O8 Sr1 O4 104.50(6) 3_576 3_676
O1 Sr1 O4 77.17(6) 4_585 3_676
O7 Sr1 O3 83.08(5) 2_556 .
O8 Sr1 O3 176.59(5) 3_576 .
O1 Sr1 O3 96.86(5) 4_585 .
O4 Sr1 O3 78.89(5) 3_676 .
O7 Sr1 O6 78.63(5) 2_556 1_455
O8 Sr1 O6 100.17(5) 3_576 1_455
O1 Sr1 O6 171.09(5) 4_585 1_455
O4 Sr1 O6 109.37(5) 3_676 1_455
O3 Sr1 O6 78.91(5) . 1_455
O7 Sr1 O4 128.69(5) 2_556 1_455
O8 Sr1 O4 78.49(5) 3_576 1_455
O1 Sr1 O4 134.94(5) 4_585 1_455
O4 Sr1 O4 68.07(6) 3_676 1_455
O3 Sr1 O4 103.39(5) . 1_455
O6 Sr1 O4 53.97(5) 1_455 1_455
O7 Sr1 P2 104.19(5) 2_556 1_455
O8 Sr1 P2 90.07(4) 3_576 1_455
O1 Sr1 P2 161.90(4) 4_585 1_455
O4 Sr1 P2 88.11(4) 3_676 1_455
O3 Sr1 P2 90.47(4) . 1_455
O6 Sr1 P2 26.98(3) 1_455 1_455
O4 Sr1 P2 27.02(3) 1_455 1_455
O7 Sr1 P2 154.30(4) 2_556 3_676
O8 Sr1 P2 91.18(4) 3_576 3_676
O1 Sr1 P2 62.30(4) 4_585 3_676
O4 Sr1 P2 18.50(4) 3_676 3_676
O3 Sr1 P2 92.03(4) . 3_676
O6 Sr1 P2 125.29(4) 1_455 3_676
O4 Sr1 P2 77.00(3) 1_455 3_676
P2 Sr1 P2 101.05(2) 1_455 3_676
O7 Sr1 P1 71.43(4) 2_556 .
O8 Sr1 P1 159.52(4) 3_576 .
O1 Sr1 P1 110.36(4) 4_585 .
O4 Sr1 P1 93.48(4) 3_676 .
O3 Sr1 P1 17.85(4) . .
O6 Sr1 P1 63.96(4) 1_455 .
O4 Sr1 P1 99.77(4) 1_455 .
P2 Sr1 P1 80.647(16) 1_455 .
P2 Sr1 P1 108.442(18) 3_676 .
O7 Sr1 Sr1 158.21(4) 2_556 3_576
O8 Sr1 Sr1 91.03(4) 3_576 3_576
O1 Sr1 Sr1 108.55(4) 4_585 3_576
O4 Sr1 Sr1 35.84(4) 3_676 3_576
O3 Sr1 Sr1 92.02(3) . 3_576
O6 Sr1 Sr1 79.59(4) 1_455 3_576
O4 Sr1 Sr1 32.23(3) 1_455 3_576
P2 Sr1 Sr1 54.461(18) 1_455 3_576
P2 Sr1 Sr1 46.591(9) 3_676 3_576
P1 Sr1 Sr1 98.163(12) . 3_576
O1 P1 O3 114.79(9) . .
O1 P1 O2 111.98(10) . .
O3 P1 O2 110.16(10) . .
O1 P1 C1 105.92(10) . .
O3 P1 C1 111.56(10) . .
O2 P1 C1 101.59(10) . .
O1 P1 Sr1 109.90(7) . .
O3 P1 Sr1 31.38(6) . .
O2 P1 Sr1 85.27(7) . .
C1 P1 Sr1 137.72(7) . .
O4 P2 O6 112.75(9) . .
O4 P2 O5 113.20(10) . .
O6 P2 O5 107.35(10) . .
O4 P2 C2 112.24(10) . .
O6 P2 C2 109.90(10) . .
O5 P2 C2 100.65(10) . .
O4 P2 Sr1 58.19(6) . 1_655
O6 P2 Sr1 54.65(6) . 1_655
O5 P2 Sr1 125.93(8) . 1_655
C2 P2 Sr1 133.01(7) . 1_655
O4 P2 Sr1 32.72(6) . 3_676
O6 P2 Sr1 128.36(7) . 3_676
O5 P2 Sr1 80.56(8) . 3_676
C2 P2 Sr1 118.72(7) . 3_676
Sr1 P2 Sr1 78.95(2) 1_655 3_676
O4 P2 H2 96.9(10) . .
O6 P2 H2 124.3(11) . .
O5 P2 H2 18.8(10) . .
C2 P2 H2 99.6(11) . .
Sr1 P2 H2 126.3(11) 1_655 .
Sr1 P2 H2 64.4(10) 3_676 .
O7 P3 O8 120.61(10) . .
O7 P3 O9 107.47(11) . .
O8 P3 O9 110.14(10) . .
O7 P3 C3 106.68(10) . .
O8 P3 C3 104.88(10) . .
O9 P3 C3 106.12(11) . .
P1 O1 Sr1 146.75(11) . 4_686
P1 O2 H4 107(3) . .
P1 O3 Sr1 130.77(9) . .
P2 O4 Sr1 128.78(9) . 3_676
P2 O4 Sr1 94.80(7) . 1_655
Sr1 O4 Sr1 111.93(6) 3_676 1_655
P2 O5 H2 111(3) . .
P2 O6 Sr1 98.37(8) . 1_655
P3 O7 Sr1 154.15(11) . 2_546
P3 O8 Sr1 148.88(11) . 3_576
P3 O9 H3 112(4) . .
C3 N1 C2 112.39(16) . .
C3 N1 C1 111.26(16) . .
C2 N1 C1 112.75(16) . .
C3 N1 H1 110.6(17) . .
C2 N1 H1 101.6(16) . .
C1 N1 H1 107.7(16) . .
N1 C1 P1 115.10(14) . .
N1 C1 H1B 108.5 . .
P1 C1 H1B 108.5 . .
N1 C1 H1C 108.5 . .
P1 C1 H1C 108.5 . .
H1B C1 H1C 107.5 . .
N1 C2 P2 118.25(14) . .
N1 C2 H2A 107.7 . .
P2 C2 H2A 107.7 . .
N1 C2 H2B 107.7 . .
P2 C2 H2B 107.7 . .
H2A C2 H2B 107.1 . .
N1 C3 P3 115.41(14) . .
N1 C3 H3A 108.4 . .
P3 C3 H3A 108.4 . .
N1 C3 H3B 108.4 . .
P3 C3 H3B 108.4 . .
H3A C3 H3B 107.5 . .

loop_
_geom_bond_atom_site_label_1
_geom_bond_atom_site_label_2
_geom_bond_distance
_geom_bond_site_symmetry_2
Sr1 O7 2.4426(17) 2_556
Sr1 O8 2.4514(18) 3_576
Sr1 O1 2.4959(16) 4_585
Sr1 O4 2.5559(16) 3_676
Sr1 O3 2.5567(17) .
Sr1 O6 2.7127(17) 1_455
Sr1 O4 2.8060(17) 1_455
Sr1 P2 3.2905(8) 1_455
Sr1 P2 3.6858(10) 3_676
Sr1 P1 3.7184(9) .
Sr1 Sr1 4.4455(9) 3_576
P1 O1 1.4919(17) .
P1 O3 1.5049(17) .
P1 O2 1.5732(17) .
P1 C1 1.829(2) .
P2 O4 1.5000(16) .
P2 O6 1.5089(16) .
P2 O5 1.5651(18) .
P2 C2 1.827(2) .
P2 Sr1 3.2905(8) 1_655
P2 Sr1 3.6858(10) 3_676
P2 H2 1.89(3) .
P3 O7 1.4884(17) .
P3 O8 1.4926(18) .
P3 O9 1.5784(18) .
P3 C3 1.827(2) .
O1 Sr1 2.4959(16) 4_686
O2 H4 0.82(4) .
O4 Sr1 2.5559(16) 3_676
O4 Sr1 2.8060(17) 1_655
O5 H2 0.65(3) .
O6 Sr1 2.7127(17) 1_655
O7 Sr1 2.4426(17) 2_546
O8 Sr1 2.4514(17) 3_576
O9 H3 0.70(4) .
N1 C3 1.508(3) .
N1 C2 1.511(3) .
N1 C1 1.512(3) .
N1 H1 0.88(3) .
C1 H1B 0.9700 .
C1 H1C 0.9700 .
C2 H2A 0.9700 .
C2 H2B 0.9700 .
C3 H3A 0.9700 .
C3 H3B 0.9700 .
